data_7716099
loop_
_publ_author_name
'Youssef, Khalil'
'Poidevin, Corentin'
'Vacher, Antoine'
'Fihey, Arnaud'
'Le Gal, Yann'
'Roisnel, Thierry'
'Lorcy, Dominique'

_publ_section_title
;
 Radical and diradical states of bis(molybdenocene dithiolene) complexes.
;
_journal_issue 23
_journal_name_full 'Dalton transactions (Cambridge, England : 2003)'
_journal_page_first 9763
_journal_page_last 9776
_journal_paper_doi 10.1039/d4dt00694a
_journal_volume 53
_journal_year 2024
_chemical_compound_source 'synthesis as described'
_chemical_formula_moiety 'C12 H12 Mo S2'
_chemical_formula_sum 'C12 H12 Mo S2'
_chemical_formula_weight 316.28
_space_group_crystal_system monoclinic
_space_group_IT_number 14
_space_group_name_Hall '-P 2yn'
_space_group_name_H-M_alt 'P 1 21/n 1'
_atom_sites_solution_hydrogens geom
_atom_sites_solution_primary dual
_atom_sites_solution_secondary difmap
_audit_update_record
;
2024-02-15 deposited with the CCDC.	2024-05-17 downloaded from the CCDC.
;
_cell_angle_alpha 90
_cell_angle_beta 114.361(3)
_cell_angle_gamma 90
_cell_formula_units_Z 4
_cell_length_a 11.3393(11)
_cell_length_b 7.7186(7)
_cell_length_c 13.8396(13)
_cell_measurement_reflns_used 9886
_cell_measurement_temperature 150(2)
_cell_measurement_theta_max 27.4704
_cell_measurement_theta_min 3.0213
_cell_measurement_wavelength 0.710730
_cell_volume 1103.44(18)
_computing_cell_refinement 'APEX3 (Bruker, 2015)'
_computing_data_collection 'Bruker APEX3 (Bruker, 2015)'
_computing_data_reduction 'SAINT (Bruker, 2014)'
_computing_molecular_graphics
;
   'SXGRAPH (L. Farrugia, 1999), Mercury (CSD, 2020)'
;
_computing_publication_material 'CRYSCALC (T. Roisnel, local program, 2021)'
_computing_structure_refinement 'SHELXL-2018_3 (Sheldrick, 2018)'
_computing_structure_solution 'SHELXT 2018_2 (Sheldrick, 2018)'
_diffrn_ambient_temperature 150(2)
_diffrn_detector CMOS-PHOTON70
_diffrn_measured_fraction_theta_full 0.994
_diffrn_measured_fraction_theta_max 0.995
_diffrn_measurement_device_type 'D8 VENTURE Bruker AXS'
_diffrn_measurement_method 'rotation images'
_diffrn_orient_matrix_UB_11 0.0396439
_diffrn_orient_matrix_UB_12 -0.0532933
_diffrn_orient_matrix_UB_13 0.0722369
_diffrn_orient_matrix_UB_21 -0.0835641
_diffrn_orient_matrix_UB_22 -0.0600634
_diffrn_orient_matrix_UB_23 -0.0137971
_diffrn_orient_matrix_UB_31 0.0285859
_diffrn_orient_matrix_UB_32 -0.1016719
_diffrn_orient_matrix_UB_33 -0.0297137
_diffrn_radiation_monochromator 'multilayer monochromator'
_diffrn_radiation_probe x-ray
_diffrn_radiation_source 'Incoatec microfocus sealed tube'
_diffrn_radiation_type MoK\a
_diffrn_radiation_wavelength 0.71073
_diffrn_reflns_av_R_equivalents 0.0498
_diffrn_reflns_av_unetI/netI 0.0368
_diffrn_reflns_limit_h_max 14
_diffrn_reflns_limit_h_min -14
_diffrn_reflns_limit_k_max 9
_diffrn_reflns_limit_k_min -10
_diffrn_reflns_limit_l_max 17
_diffrn_reflns_limit_l_min -17
_diffrn_reflns_number 16085
_diffrn_reflns_theta_full 25.242
_diffrn_reflns_theta_max 27.475
_diffrn_reflns_theta_min 3.095
_diffrn_source_current 1.00
_diffrn_source_power 50.0
_diffrn_source_voltage 50.00
_exptl_absorpt_coefficient_mu 1.526
_exptl_absorpt_correction_T_max 0.941
_exptl_absorpt_correction_T_min 0.728
_exptl_absorpt_correction_type multi-scan
_exptl_absorpt_process_details
;
  [Sheldrick, G.M. (2014). SADABS Bruker AXS Inc., Madison, Wisconsin, USA]
;
_exptl_crystal_colour orange
_exptl_crystal_density_diffrn 1.904
_exptl_crystal_description plate
_exptl_crystal_F_000 632
_exptl_crystal_size_max 0.370
_exptl_crystal_size_mid 0.180
_exptl_crystal_size_min 0.040
_refine_diff_density_max 1.057
_refine_diff_density_min -1.005
_refine_diff_density_rms 0.134
_refine_ls_extinction_method none
_refine_ls_goodness_of_fit_ref 1.048
_refine_ls_hydrogen_treatment constr
_refine_ls_matrix_type full
_refine_ls_number_parameters 136
_refine_ls_number_reflns 2509
_refine_ls_number_restraints 0
_refine_ls_restrained_S_all 1.048
_refine_ls_R_factor_all 0.0280
_refine_ls_R_factor_gt 0.0263
_refine_ls_shift/su_max 0.003
_refine_ls_shift/su_mean 0.000
_refine_ls_structure_factor_coef Fsqd
_refine_ls_weighting_details 'w=1/[\s^2^(Fo^2^)+(0.0382P)^2^+0.9264P] where P=(Fo^2^+2Fc^2^)/3'
_refine_ls_weighting_scheme calc
_refine_ls_wR_factor_gt 0.0664
_refine_ls_wR_factor_ref 0.0689
_reflns_number_gt 2348
_reflns_number_total 2509
_reflns_threshold_expression >2sigma(I)
_cod_data_source_file d4dt00694a2.cif
_cod_data_source_block Modt
_cod_depositor_comments 'Adding full bibliography for 7716097--7716104.cif.'
_cod_original_sg_symbol_H-M 'P 21/n'
_cod_database_code 7716099

loop_
_space_group_symop_operation_xyz
'x, y, z'
'-x+1/2, y+1/2, -z+1/2'
'-x, -y, -z'
'x-1/2, -y-1/2, z-1/2'

loop_
_atom_site_label
_atom_site_type_symbol
_atom_site_fract_x
_atom_site_fract_y
_atom_site_fract_z
_atom_site_U_iso_or_equiv
_atom_site_adp_type
_atom_site_occupancy
_atom_site_site_symmetry_order
_atom_site_calc_flag
_atom_site_refinement_flags_posn
_atom_site_refinement_flags_adp
_atom_site_refinement_flags_occupancy
_atom_site_disorder_assembly
_atom_site_disorder_group
Mo1 Mo 0.60790(2) 0.36609(2) 0.35068(2) 0.01489(9) Uani 1 1 d . . . . .
C1 C 0.7501(2) 0.4736(3) 0.51376(16) 0.0263(5) Uani 1 1 d . . . . .
H1 H 0.727084 0.466796 0.572356 0.032 Uiso 1 1 calc R U . . .
C2 C 0.8128(2) 0.3438(3) 0.48002(19) 0.0280(5) Uani 1 1 d . . . . .
H2 H 0.843268 0.236189 0.514611 0.034 Uiso 1 1 calc R U . . .
C3 C 0.8230(2) 0.4004(3) 0.38623(19) 0.0246(4) Uani 1 1 d . . . . .
H3 H 0.857603 0.337149 0.344972 0.029 Uiso 1 1 calc R U . . .
C4 C 0.7709(2) 0.5712(3) 0.36645(17) 0.0224(4) Uani 1 1 d . . . . .
H4 H 0.766203 0.643741 0.309496 0.027 Uiso 1 1 calc R U . . .
C5 C 0.7281(2) 0.6145(3) 0.44418(18) 0.0236(4) Uani 1 1 d . . . . .
H5 H 0.690214 0.721859 0.449371 0.028 Uiso 1 1 calc R U . . .
C6 C 0.5190(2) 0.0988(3) 0.26741(19) 0.0249(4) Uani 1 1 d . . . . .
H6 H 0.508281 0.069445 0.197614 0.030 Uiso 1 1 calc R U . . .
C7 C 0.4283(2) 0.1877(3) 0.29505(19) 0.0258(5) Uani 1 1 d . . . . .
H7 H 0.346555 0.230298 0.246754 0.031 Uiso 1 1 calc R U . . .
C8 C 0.4801(2) 0.2025(3) 0.40746(19) 0.0280(5) Uani 1 1 d . . . . .
H8 H 0.439959 0.256714 0.447737 0.034 Uiso 1 1 calc R U . . .
C9 C 0.6023(3) 0.1216(3) 0.4476(2) 0.0287(5) Uani 1 1 d . . . . .
H9 H 0.658414 0.109189 0.520549 0.034 Uiso 1 1 calc R U . . .
C10 C 0.6276(2) 0.0617(3) 0.36127(19) 0.0268(5) Uani 1 1 d . . . . .
H10 H 0.704557 0.006190 0.366104 0.032 Uiso 1 1 calc R U . . .
S1 S 0.43957(5) 0.58418(8) 0.32194(4) 0.02468(13) Uani 1 1 d . . . . .
S2 S 0.56029(5) 0.43152(7) 0.16517(4) 0.02038(12) Uani 1 1 d . . . . .
C11 C 0.3948(2) 0.6589(3) 0.1923(2) 0.0267(5) Uani 1 1 d . . . . .
H11 H 0.331981 0.748584 0.167025 0.032 Uiso 1 1 calc R U . . .
C12 C 0.4439(2) 0.5968(3) 0.12740(18) 0.0254(4) Uani 1 1 d . . . . .
H12 H 0.415036 0.643602 0.057922 0.030 Uiso 1 1 calc R U . . .

loop_
_atom_site_aniso_label
_atom_site_aniso_U_11
_atom_site_aniso_U_22
_atom_site_aniso_U_33
_atom_site_aniso_U_23
_atom_site_aniso_U_13
_atom_site_aniso_U_12
Mo1 0.01366(12) 0.01643(12) 0.01296(11) 0.00110(5) 0.00387(8) 0.00017(5)
C1 0.0274(10) 0.0312(12) 0.0139(9) -0.0023(8) 0.0022(8) -0.0087(9)
C2 0.0199(10) 0.0275(11) 0.0240(11) 0.0063(9) -0.0035(9) -0.0002(8)
C3 0.0135(9) 0.0289(10) 0.0285(11) -0.0027(9) 0.0058(8) -0.0017(8)
C4 0.0197(9) 0.0245(11) 0.0201(10) 0.0005(8) 0.0052(8) -0.0088(8)
C5 0.0222(10) 0.0213(10) 0.0229(10) -0.0044(8) 0.0047(8) -0.0044(8)
C6 0.0261(11) 0.0197(10) 0.0297(11) -0.0042(9) 0.0123(9) -0.0070(8)
C7 0.0198(10) 0.0270(11) 0.0307(12) -0.0029(9) 0.0105(9) -0.0067(9)
C8 0.0316(12) 0.0288(12) 0.0301(11) 0.0002(9) 0.0194(10) -0.0079(9)
C9 0.0352(13) 0.0241(11) 0.0253(11) 0.0069(8) 0.0109(10) -0.0050(9)
C10 0.0269(10) 0.0177(11) 0.0353(12) 0.0040(8) 0.0122(9) -0.0007(8)
S1 0.0226(3) 0.0301(3) 0.0216(3) 0.0046(2) 0.0094(2) 0.0096(2)
S2 0.0194(2) 0.0254(3) 0.0144(2) 0.00062(18) 0.00510(18) -0.00100(19)
C11 0.0190(10) 0.0286(11) 0.0285(12) 0.0093(9) 0.0057(9) 0.0057(8)
C12 0.0197(10) 0.0305(11) 0.0200(10) 0.0080(9) 0.0022(8) 0.0004(9)

loop_
_atom_type_symbol
_atom_type_description
_atom_type_scat_dispersion_real
_atom_type_scat_dispersion_imag
_atom_type_scat_source
C C 0.0033 0.0016 'International Tables Vol C Tables 4.2.6.8 and 6.1.1.4'
H H 0.0000 0.0000 'International Tables Vol C Tables 4.2.6.8 and 6.1.1.4'
S S 0.1246 0.1234 'International Tables Vol C Tables 4.2.6.8 and 6.1.1.4'
Mo Mo -1.6832 0.6857 'International Tables Vol C Tables 4.2.6.8 and 6.1.1.4'

loop_
_geom_angle_atom_site_label_1
_geom_angle_atom_site_label_2
_geom_angle_atom_site_label_3
_geom_angle
_geom_angle_site_symmetry_1
_geom_angle_site_symmetry_3
_geom_angle_publ_flag
C2 Mo1 C8 105.85(9) . . ?
C2 Mo1 C3 36.11(9) . . ?
C8 Mo1 C3 139.13(9) . . ?
C2 Mo1 C7 133.56(8) . . ?
C8 Mo1 C7 36.00(8) . . ?
C3 Mo1 C7 148.46(9) . . ?
C2 Mo1 C1 35.82(9) . . ?
C8 Mo1 C1 98.48(8) . . ?
C3 Mo1 C1 59.99(8) . . ?
C7 Mo1 C1 134.46(8) . . ?
C2 Mo1 C9 75.42(9) . . ?
C8 Mo1 C9 35.45(9) . . ?
C3 Mo1 C9 104.41(9) . . ?
C7 Mo1 C9 58.67(9) . . ?
C1 Mo1 C9 84.41(9) . . ?
C2 Mo1 C10 80.60(8) . . ?
C8 Mo1 C10 59.12(8) . . ?
C3 Mo1 C10 92.11(8) . . ?
C7 Mo1 C10 58.34(8) . . ?
C1 Mo1 C10 106.62(8) . . ?
C9 Mo1 C10 35.16(8) . . ?
C2 Mo1 C4 58.37(8) . . ?
C8 Mo1 C4 156.11(8) . . ?
C3 Mo1 C4 35.46(8) . . ?
C7 Mo1 C4 166.74(8) . . ?
C1 Mo1 C4 57.98(7) . . ?
C9 Mo1 C4 133.77(8) . . ?
C10 Mo1 C4 127.47(8) . . ?
C2 Mo1 C6 113.99(9) . . ?
C8 Mo1 C6 59.06(8) . . ?
C3 Mo1 C6 113.88(8) . . ?
C7 Mo1 C6 35.09(8) . . ?
C1 Mo1 C6 140.21(9) . . ?
C9 Mo1 C6 57.95(8) . . ?
C10 Mo1 C6 34.45(8) . . ?
C4 Mo1 C6 141.46(8) . . ?
C2 Mo1 C5 57.89(8) . . ?
C8 Mo1 C5 123.68(8) . . ?
C3 Mo1 C5 58.34(8) . . ?
C7 Mo1 C5 151.93(8) . . ?
C1 Mo1 C5 34.59(8) . . ?
C9 Mo1 C5 118.74(8) . . ?
C10 Mo1 C5 138.12(8) . . ?
C4 Mo1 C5 33.88(8) . . ?
C6 Mo1 C5 171.49(8) . . ?
C2 Mo1 S2 123.44(7) . . ?
C8 Mo1 S2 125.18(6) . . ?
C3 Mo1 S2 87.49(6) . . ?
C7 Mo1 S2 89.47(6) . . ?
C1 Mo1 S2 135.29(6) . . ?
C9 Mo1 S2 136.38(6) . . ?
C10 Mo1 S2 104.18(6) . . ?
C4 Mo1 S2 77.61(5) . . ?
C6 Mo1 S2 78.73(6) . . ?
C5 Mo1 S2 103.37(6) . . ?
C2 Mo1 S1 130.70(7) . . ?
C8 Mo1 S1 82.75(7) . . ?
C3 Mo1 S1 130.01(6) . . ?
C7 Mo1 S1 80.49(6) . . ?
C1 Mo1 S1 95.41(6) . . ?
C9 Mo1 S1 116.41(7) . . ?
C10 Mo1 S1 137.84(6) . . ?
C4 Mo1 S1 94.68(6) . . ?
C6 Mo1 S1 111.80(6) . . ?
C5 Mo1 S1 76.70(6) . . ?
S2 Mo1 S1 82.417(18) . . ?
C5 C1 C2 107.0(2) . . ?
C5 C1 Mo1 75.79(12) . . ?
C2 C1 Mo1 70.60(12) . . ?
C5 C1 H1 126.5 . . ?
C2 C1 H1 126.5 . . ?
Mo1 C1 H1 119.1 . . ?
C1 C2 C3 109.0(2) . . ?
C1 C2 Mo1 73.58(13) . . ?
C3 C2 Mo1 72.54(12) . . ?
C1 C2 H2 125.5 . . ?
C3 C2 H2 125.5 . . ?
Mo1 C2 H2 120.1 . . ?
C2 C3 C4 106.1(2) . . ?
C2 C3 Mo1 71.35(13) . . ?
C4 C3 Mo1 75.28(12) . . ?
C2 C3 H3 127.0 . . ?
C4 C3 H3 127.0 . . ?
Mo1 C3 H3 118.5 . . ?
C5 C4 C3 108.8(2) . . ?
C5 C4 Mo1 74.00(12) . . ?
C3 C4 Mo1 69.26(12) . . ?
C5 C4 H4 125.6 . . ?
C3 C4 H4 125.6 . . ?
Mo1 C4 H4 122.8 . . ?
C4 C5 C1 109.0(2) . . ?
C4 C5 Mo1 72.12(12) . . ?
C1 C5 Mo1 69.62(12) . . ?
C4 C5 H5 125.5 . . ?
C1 C5 H5 125.5 . . ?
Mo1 C5 H5 124.3 . . ?
C10 C6 C7 107.9(2) . . ?
C10 C6 Mo1 72.13(13) . . ?
C7 C6 Mo1 70.00(13) . . ?
C10 C6 H6 126.1 . . ?
C7 C6 H6 126.1 . . ?
Mo1 C6 H6 123.5 . . ?
C6 C7 C8 108.4(2) . . ?
C6 C7 Mo1 74.91(13) . . ?
C8 C7 Mo1 71.22(13) . . ?
C6 C7 H7 125.8 . . ?
C8 C7 H7 125.8 . . ?
Mo1 C7 H7 119.9 . . ?
C9 C8 C7 107.0(2) . . ?
C9 C8 Mo1 73.84(13) . . ?
C7 C8 Mo1 72.78(12) . . ?
C9 C8 H8 126.5 . . ?
C7 C8 H8 126.5 . . ?
Mo1 C8 H8 118.9 . . ?
C8 C9 C10 108.7(2) . . ?
C8 C9 Mo1 70.71(12) . . ?
C10 C9 Mo1 73.46(13) . . ?
C8 C9 H9 125.7 . . ?
C10 C9 H9 125.7 . . ?
Mo1 C9 H9 121.8 . . ?
C6 C10 C9 108.0(2) . . ?
C6 C10 Mo1 73.42(13) . . ?
C9 C10 Mo1 71.39(13) . . ?
C6 C10 H10 126.0 . . ?
C9 C10 H10 126.0 . . ?
Mo1 C10 H10 121.0 . . ?
C11 S1 Mo1 105.68(8) . . ?
C12 S2 Mo1 106.03(8) . . ?
C12 C11 S1 123.35(17) . . ?
C12 C11 H11 118.3 . . ?
S1 C11 H11 118.3 . . ?
C11 C12 S2 122.41(18) . . ?
C11 C12 H12 118.8 . . ?
S2 C12 H12 118.8 . . ?

loop_
_geom_bond_atom_site_label_1
_geom_bond_atom_site_label_2
_geom_bond_distance
_geom_bond_site_symmetry_2
_geom_bond_publ_flag
Mo1 C2 2.281(2) . ?
Mo1 C8 2.291(2) . ?
Mo1 C3 2.296(2) . ?
Mo1 C7 2.312(2) . ?
Mo1 C1 2.319(2) . ?
Mo1 C9 2.332(2) . ?
Mo1 C10 2.359(2) . ?
Mo1 C4 2.375(2) . ?
Mo1 C6 2.375(2) . ?
Mo1 C5 2.399(2) . ?
Mo1 S2 2.4483(5) . ?
Mo1 S1 2.4513(6) . ?
C1 C5 1.405(3) . ?
C1 C2 1.415(4) . ?
C1 H1 0.9500 . ?
C2 C3 1.419(3) . ?
C2 H2 0.9500 . ?
C3 C4 1.424(3) . ?
C3 H3 0.9500 . ?
C4 C5 1.391(3) . ?
C4 H4 0.9500 . ?
C5 H5 0.9500 . ?
C6 C10 1.402(3) . ?
C6 C7 1.414(3) . ?
C6 H6 0.9500 . ?
C7 C8 1.423(3) . ?
C7 H7 0.9500 . ?
C8 C9 1.408(4) . ?
C8 H8 0.9500 . ?
C9 C10 1.417(3) . ?
C9 H9 0.9500 . ?
C10 H10 0.9500 . ?
S1 C11 1.749(2) . ?
S2 C12 1.753(2) . ?
C11 C12 1.327(4) . ?
C11 H11 0.9500 . ?
C12 H12 0.9500 . ?

loop_
_geom_torsion_atom_site_label_1
_geom_torsion_atom_site_label_2
_geom_torsion_atom_site_label_3
_geom_torsion_atom_site_label_4
_geom_torsion
_geom_torsion_site_symmetry_1
_geom_torsion_site_symmetry_2
_geom_torsion_site_symmetry_3
_geom_torsion_site_symmetry_4
_geom_torsion_publ_flag
C5 C1 C2 C3 -3.3(3) . . . . ?
Mo1 C1 C2 C3 64.37(16) . . . . ?
C5 C1 C2 Mo1 -67.67(15) . . . . ?
C1 C2 C3 C4 2.9(2) . . . . ?
Mo1 C2 C3 C4 67.89(14) . . . . ?
C1 C2 C3 Mo1 -65.04(16) . . . . ?
C2 C3 C4 C5 -1.3(2) . . . . ?
Mo1 C3 C4 C5 63.86(15) . . . . ?
C2 C3 C4 Mo1 -65.18(15) . . . . ?
C3 C4 C5 C1 -0.7(2) . . . . ?
Mo1 C4 C5 C1 60.15(15) . . . . ?
C3 C4 C5 Mo1 -60.85(15) . . . . ?
C2 C1 C5 C4 2.5(2) . . . . ?
Mo1 C1 C5 C4 -61.71(16) . . . . ?
C2 C1 C5 Mo1 64.17(15) . . . . ?
C10 C6 C7 C8 -1.2(3) . . . . ?
Mo1 C6 C7 C8 -63.81(16) . . . . ?
C10 C6 C7 Mo1 62.57(16) . . . . ?
C6 C7 C8 C9 -0.2(3) . . . . ?
Mo1 C7 C8 C9 -66.47(15) . . . . ?
C6 C7 C8 Mo1 66.22(16) . . . . ?
C7 C8 C9 C10 1.6(3) . . . . ?
Mo1 C8 C9 C10 -64.12(16) . . . . ?
C7 C8 C9 Mo1 65.75(16) . . . . ?
C7 C6 C10 C9 2.2(3) . . . . ?
Mo1 C6 C10 C9 63.45(16) . . . . ?
C7 C6 C10 Mo1 -61.20(16) . . . . ?
C8 C9 C10 C6 -2.4(3) . . . . ?
Mo1 C9 C10 C6 -64.78(16) . . . . ?
C8 C9 C10 Mo1 62.35(16) . . . . ?
Mo1 S1 C11 C12 2.4(2) . . . . ?
S1 C11 C12 S2 0.0(3) . . . . ?
Mo1 S2 C12 C11 -2.4(2) . . . . ?
